data_2210800
loop_
_publ_author_name
'Shi-Jie Huang'
'Dan-Yi Wei'
'Zheng, Yue-Qing'

_publ_section_title
;
 Poly[[aquapraseodymium(III)]-\m-(8-carboxyoctanoato)-\m-octanedioato]
;
_journal_coeditor_code TK2076
_journal_issue 10
_journal_name_full 'Acta Crystallographica Section E'
_journal_page_first m2482
_journal_page_last m2484
_journal_paper_doi 10.1107/S1600536806035306
_journal_volume 62
_journal_year 2006
_chemical_formula_iupac '[Pr (C8 H12 O4) (C8 H13 O4) (H2 O)]'
_chemical_formula_moiety 'C16 H27 O9 Pr'
_chemical_formula_sum 'C16 H27 O9 Pr'
_chemical_formula_weight 504.29
_chemical_name_systematic
;
Poly[[aquapraseodymium(III)]-\m-(8-carboxyoctanoato)-\m-octanedioato]
;
_space_group_IT_number 2
_symmetry_cell_setting triclinic
_symmetry_space_group_name_Hall '-P 1'
_symmetry_space_group_name_H-M 'P -1'
_atom_sites_solution_hydrogens geom
_atom_sites_solution_primary direct
_atom_sites_solution_secondary difmap
_audit_creation_method SHELXL97
_cell_angle_alpha 100.55(3)
_cell_angle_beta 103.95(3)
_cell_angle_gamma 97.85(3)
_cell_formula_units_Z 2
_cell_length_a 8.4690(17)
_cell_length_b 9.0086(18)
_cell_length_c 13.100(3)
_cell_measurement_reflns_used 9061
_cell_measurement_temperature 298(2)
_cell_measurement_theta_max 27.5
_cell_measurement_theta_min 3.1
_cell_volume 936.3(4)
_computing_cell_refinement RAPID-AUTO
_computing_data_collection 'RAPID-AUTO (Rigaku, 1998)'
_computing_data_reduction 'CrystalStructure (Rigaku/MSC, 2002)'
_computing_molecular_graphics 'ORTEPII (Johnson, 1976)'
_computing_publication_material SHELXL97
_computing_structure_refinement 'SHELXL97 (Sheldrick, 1997)'
_computing_structure_solution 'SHELXS97 (Sheldrick, 1990)'
_diffrn_ambient_temperature 298(2)
_diffrn_detector_area_resol_mean 0
_diffrn_measured_fraction_theta_full 0.991
_diffrn_measured_fraction_theta_max 0.991
_diffrn_measurement_device_type 'Rigaku R-AXIS RAPID'
_diffrn_measurement_method \w
_diffrn_radiation_monochromator graphite
_diffrn_radiation_source 'fine-focus sealed tube'
_diffrn_radiation_type MoK\a
_diffrn_radiation_wavelength 0.71073
_diffrn_reflns_av_R_equivalents 0.012
_diffrn_reflns_av_sigmaI/netI 0.015
_diffrn_reflns_limit_h_max 10
_diffrn_reflns_limit_h_min -10
_diffrn_reflns_limit_k_max 11
_diffrn_reflns_limit_k_min -11
_diffrn_reflns_limit_l_max 16
_diffrn_reflns_limit_l_min -16
_diffrn_reflns_number 9320
_diffrn_reflns_theta_full 27.5
_diffrn_reflns_theta_max 27.5
_diffrn_reflns_theta_min 3.1
_diffrn_standards_decay_% 0
_diffrn_standards_interval_count 0
_diffrn_standards_interval_time 0
_diffrn_standards_number 0
_exptl_absorpt_coefficient_mu 2.647
_exptl_absorpt_correction_T_max 0.574
_exptl_absorpt_correction_T_min 0.502
_exptl_absorpt_correction_type multi-scan
_exptl_absorpt_process_details '(ABSCOR; Higashi, 1995)'
_exptl_crystal_colour green
_exptl_crystal_density_diffrn 1.789
_exptl_crystal_density_method 'not measured'
_exptl_crystal_description block
_exptl_crystal_F_000 508
_exptl_crystal_size_max 0.28
_exptl_crystal_size_mid 0.22
_exptl_crystal_size_min 0.21
_refine_diff_density_max 1.10
_refine_diff_density_min -0.46
_refine_ls_extinction_method none
_refine_ls_goodness_of_fit_ref 1.16
_refine_ls_hydrogen_treatment constr
_refine_ls_matrix_type full
_refine_ls_number_parameters 235
_refine_ls_number_reflns 4249
_refine_ls_number_restraints 0
_refine_ls_restrained_S_all 1.16
_refine_ls_R_factor_all 0.020
_refine_ls_R_factor_gt 0.019
_refine_ls_shift/su_max 0.001
_refine_ls_shift/su_mean 0.000
_refine_ls_structure_factor_coef Fsqd
_refine_ls_weighting_details 'calc w = 1/[\s^2^(Fo^2^)+(0.0218P)^2^+1.4812P] where P=(Fo^2^+2Fc^2^)/3'
_refine_ls_weighting_scheme calc
_refine_ls_wR_factor_gt 0.053
_refine_ls_wR_factor_ref 0.053
_reflns_number_gt 4072
_reflns_number_total 4249
_reflns_threshold_expression I>2\s(I)
_cod_data_source_file tk2076.cif
_cod_data_source_block I
_cod_depositor_comments
;
The following automatic conversions were performed:
'_geom_hbond_publ_flag' value 'YES' changed to 'yes' according to
'/home/saulius/struct/CIF-dictionaries/cif_core.dic' dictionary named
'cif_core.dic' version 2.4.1 from 2010-06-29 (3 times).

Automatic conversion script
Id: cif_fix_enum 1527 2010-12-29 10:47:43Z saulius 

The following automatic conversions were performed:

'_geom_hbond_publ_flag' value 'YES' changed to 'yes' according to
/home/saulius/struct/CIF-dictionaries/cif_core.dic dictionary named
'cif_core.dic' version 2.4.1 from 2010-06-29 (3 times).

Automatic conversion script
Id: cif_fix_values 1715 2011-07-08 13:25:40Z adriana 
;
_cod_database_code 2210800
_cod_database_fobs_code 2210800

loop_
_symmetry_equiv_pos_as_xyz
'x, y, z'
'-x, -y, -z'

loop_
_atom_site_type_symbol
_atom_site_label
_atom_site_fract_x
_atom_site_fract_y
_atom_site_fract_z
_atom_site_U_iso_or_equiv
_atom_site_adp_type
_atom_site_calc_flag
_atom_site_refinement_flags
_atom_site_occupancy
Pr Pr 0.250747(16) 0.520682(15) 0.497569(10) 0.01616(5) Uani d . 1
O O1 -0.0542(2) 0.3790(2) 0.40878(15) 0.0244(4) Uani d . 1
O O2 0.1196(2) 0.3457(3) 0.31034(16) 0.0312(5) Uani d . 1
C C1 -0.0243(3) 0.3243(3) 0.3191(2) 0.0216(5) Uani d . 1
C C2 -0.1659(3) 0.2321(4) 0.2266(2) 0.0276(6) Uani d . 1
H H2A -0.2573 0.2873 0.2197 0.033 Uiso calc R 1
H H2B -0.2028 0.1352 0.2438 0.033 Uiso calc R 1
C C3 -0.1267(4) 0.1983(4) 0.1184(2) 0.0303(6) Uani d . 1
H H3A -0.0434 0.1340 0.1223 0.036 Uiso calc R 1
H H3B -0.0811 0.2940 0.1032 0.036 Uiso calc R 1
C C4 -0.2795(4) 0.1176(4) 0.0271(2) 0.0286(6) Uani d . 1
H H4A -0.3639 0.1806 0.0259 0.034 Uiso calc R 1
H H4B -0.3225 0.0208 0.0420 0.034 Uiso calc R 1
C C5 -0.2487(4) 0.0857(4) -0.0842(2) 0.0312(6) Uani d . 1
H H5A -0.2024 0.1817 -0.0986 0.037 Uiso calc R 1
H H5B -0.1678 0.0191 -0.0843 0.037 Uiso calc R 1
C C6 -0.4055(4) 0.0103(4) -0.1736(2) 0.0288(6) Uani d . 1
H H6A -0.4867 0.0764 -0.1727 0.035 Uiso calc R 1
H H6B -0.4511 -0.0861 -0.1593 0.035 Uiso calc R 1
C C7 -0.3768(4) -0.0209(4) -0.2854(2) 0.0341(7) Uani d . 1
H H7A -0.3304 0.0750 -0.2999 0.041 Uiso calc R 1
H H7B -0.2976 -0.0888 -0.2872 0.041 Uiso calc R 1
C C8 -0.5363(4) -0.0936(3) -0.3718(2) 0.0279(6) Uani d . 1
O O3 -0.6356(4) -0.0039(3) -0.3953(2) 0.0612(9) Uani d . 1
H H3 -0.7177 -0.0606 -0.4441 0.073 Uiso d R 1
O O4 -0.5672(3) -0.2307(3) -0.4117(2) 0.0429(6) Uani d . 1
O O5 0.5353(2) 0.4566(2) 0.59741(15) 0.0246(4) Uani d . 1
O O6 0.3621(3) 0.5063(3) 0.69220(16) 0.0346(5) Uani d . 1
C C9 0.4989(3) 0.4754(3) 0.6870(2) 0.0216(5) Uani d . 1
C C10 0.6191(4) 0.4552(4) 0.7862(2) 0.0313(6) Uani d . 1
H H10A 0.5788 0.3591 0.8031 0.038 Uiso calc R 1
H H10B 0.7250 0.4487 0.7713 0.038 Uiso calc R 1
C C11 0.6442(4) 0.5842(4) 0.8827(2) 0.0358(7) Uani d . 1
H H11A 0.5371 0.5958 0.8939 0.043 Uiso calc R 1
H H11B 0.6923 0.6790 0.8676 0.043 Uiso calc R 1
C C12 0.7550(4) 0.5602(4) 0.9856(2) 0.0345(7) Uani d . 1
H H12A 0.8597 0.5423 0.9729 0.041 Uiso calc R 1
H H12B 0.7036 0.4686 1.0030 0.041 Uiso calc R 1
C C13 0.7890(4) 0.6940(4) 1.0817(2) 0.0358(7) Uani d . 1
H H13A 0.6847 0.7097 1.0962 0.043 Uiso calc R 1
H H13B 0.8371 0.7864 1.0636 0.043 Uiso calc R 1
C C14 0.9048(4) 0.6707(4) 1.1833(2) 0.0307(6) Uani d . 1
H H14A 0.8536 0.5825 1.2044 0.037 Uiso calc R 1
H H14B 1.0067 0.6487 1.1679 0.037 Uiso calc R 1
C C15 0.9452(4) 0.8098(4) 1.2758(2) 0.0320(6) Uani d . 1
H H15A 0.8439 0.8249 1.2950 0.038 Uiso calc R 1
H H15B 0.9842 0.8994 1.2511 0.038 Uiso calc R 1
C C16 1.0737(4) 0.8010(3) 1.3762(2) 0.0258(5) Uani d . 1
O O7 1.1193(3) 0.9235(3) 1.45007(19) 0.0429(6) Uani d . 1
O O8 1.1273(3) 0.6825(2) 1.38272(16) 0.0338(5) Uani d . 1
O O9 0.2304(3) 0.2445(3) 0.5084(2) 0.0459(6) Uani d . 1
H H9A 0.1590 0.1661 0.4893 0.069 Uiso d R 1
H H9B 0.3228 0.2296 0.5363 0.069 Uiso d R 1

loop_
_atom_site_aniso_label
_atom_site_aniso_U_11
_atom_site_aniso_U_22
_atom_site_aniso_U_33
_atom_site_aniso_U_12
_atom_site_aniso_U_13
_atom_site_aniso_U_23
Pr 0.01321(7) 0.02013(8) 0.01259(7) 0.00306(5) 0.00103(5) 0.00077(5)
O1 0.0193(9) 0.0335(10) 0.0160(9) 0.0055(7) 0.0031(7) -0.0033(7)
O2 0.0195(10) 0.0434(12) 0.0223(10) 0.0000(8) 0.0050(8) -0.0081(9)
C1 0.0201(12) 0.0230(13) 0.0176(12) 0.0049(10) 0.0009(9) -0.0007(9)
C2 0.0212(13) 0.0352(15) 0.0184(13) 0.0025(11) 0.0008(10) -0.0056(11)
C3 0.0240(14) 0.0412(17) 0.0175(13) 0.0021(12) 0.0011(10) -0.0046(11)
C4 0.0250(14) 0.0374(16) 0.0170(13) 0.0017(11) 0.0022(10) -0.0023(11)
C5 0.0267(15) 0.0407(17) 0.0183(13) -0.0006(12) 0.0027(11) -0.0036(11)
C6 0.0278(14) 0.0333(15) 0.0179(13) -0.0010(11) 0.0021(11) -0.0019(11)
C7 0.0296(16) 0.0415(18) 0.0208(14) -0.0040(13) 0.0030(11) -0.0055(12)
C8 0.0339(15) 0.0285(14) 0.0166(12) -0.0016(11) 0.0057(11) 0.0000(10)
O3 0.071(2) 0.0338(14) 0.0509(16) 0.0139(13) -0.0236(14) -0.0094(11)
O4 0.0346(13) 0.0278(12) 0.0491(14) 0.0007(9) -0.0061(10) -0.0074(10)
O5 0.0199(9) 0.0378(11) 0.0163(9) 0.0069(8) 0.0043(7) 0.0063(8)
O6 0.0266(11) 0.0618(15) 0.0194(10) 0.0201(10) 0.0067(8) 0.0099(9)
C9 0.0215(13) 0.0272(13) 0.0150(11) 0.0059(10) 0.0026(9) 0.0041(10)
C10 0.0317(15) 0.0460(18) 0.0176(13) 0.0185(13) 0.0023(11) 0.0088(12)
C11 0.0391(18) 0.0432(18) 0.0203(14) 0.0160(14) -0.0031(12) 0.0037(12)
C12 0.0374(17) 0.0450(18) 0.0192(14) 0.0146(14) 0.0009(12) 0.0069(12)
C13 0.0344(17) 0.0450(18) 0.0224(14) 0.0124(14) -0.0029(12) 0.0044(13)
C14 0.0339(16) 0.0369(16) 0.0182(13) 0.0096(12) 0.0002(11) 0.0058(11)
C15 0.0347(16) 0.0355(16) 0.0233(14) 0.0133(13) 0.0000(12) 0.0060(12)
C16 0.0288(14) 0.0272(14) 0.0201(13) 0.0059(11) 0.0048(11) 0.0045(10)
O7 0.0519(15) 0.0337(12) 0.0303(12) 0.0144(11) -0.0068(10) -0.0057(9)
O8 0.0430(13) 0.0311(11) 0.0232(10) 0.0140(9) -0.0027(9) 0.0064(8)
O9 0.0376(13) 0.0256(11) 0.0585(16) 0.0041(9) -0.0138(11) 0.0070(10)

loop_
_atom_type_symbol
_atom_type_description
_atom_type_scat_dispersion_real
_atom_type_scat_dispersion_imag
_atom_type_scat_source
C C 0.0033 0.0016 'International Tables Vol C Tables 4.2.6.8 and 6.1.1.4'
H H 0.0000 0.0000 'International Tables Vol C Tables 4.2.6.8 and 6.1.1.4'
O O 0.0106 0.0060 'International Tables Vol C Tables 4.2.6.8 and 6.1.1.4'
Pr Pr -0.2180 2.8214 'International Tables Vol C Tables 4.2.6.8 and 6.1.1.4'

loop_
_geom_angle_atom_site_label_1
_geom_angle_atom_site_label_2
_geom_angle_atom_site_label_3
_geom_angle_site_symmetry_1
_geom_angle_site_symmetry_3
_geom_angle
_geom_angle_publ_flag
O1 Pr O1 . 2_566 66.82(7) y
O1 Pr O2 . . 50.38(7) y
O1 Pr O4 . 1_666 145.28(8) y
O1 Pr O5 . . 138.15(7) y
O1 Pr O5 . 2_666 124.79(6) y
O1 Pr O6 . . 114.20(7) y
O1 Pr O8 . 1_454 74.90(8) y
O1 Pr O9 . . 71.26(8) y
O1 Pr O2 2_566 . 115.40(7) y
O1 Pr O4 2_566 1_666 84.72(8) y
O1 Pr O5 2_566 . 123.85(6) y
O1 Pr O5 2_566 2_666 154.05(7) y
O1 Pr O6 2_566 . 74.68(7) y
O1 Pr O8 2_566 1_454 77.52(7) y
O1 Pr O9 2_566 . 105.87(9) y
O2 Pr O4 . 1_666 141.63(9) y
O2 Pr O5 . . 113.09(7) y
O2 Pr O5 . 2_666 75.04(7) y
O2 Pr O6 . . 140.60(8) y
O2 Pr O8 . 1_454 73.70(8) y
O2 Pr O9 . . 69.77(8) y
O4 Pr O5 1_666 . 74.11(8) y
O4 Pr O5 1_666 2_666 74.63(8) y
O4 Pr O6 1_666 . 74.11(9) y
O4 Pr O8 1_666 1_454 80.01(8) y
O4 Pr O9 1_666 . 138.78(8) y
O5 Pr O5 . 2_666 65.57(7) y
O5 Pr O6 . . 49.77(7) y
O5 Pr O8 . 1_454 143.73(7) y
O5 Pr O9 . . 66.91(8) y
O5 Pr O6 2_666 . 113.30(7) y
O5 Pr O8 2_666 1_454 83.47(8) y
O5 Pr O9 2_666 . 100.04(9) y
O6 Pr O8 . 1_454 143.34(8) y
O6 Pr O9 . . 70.85(9) y
O8 Pr O9 1_454 . 140.85(8) y
O8 Pr C1 1_454 . 71.52(8) ?
O5 Pr C1 2_666 . 99.27(7) ?
O4 Pr C1 1_666 . 151.42(8) ?
O1 Pr C1 2_566 . 91.33(7) ?
O9 Pr C1 . . 69.43(8) ?
O6 Pr C1 . . 131.97(8) ?
O2 Pr C1 . . 24.70(7) ?
O1 Pr C1 . . 25.72(7) ?
O5 Pr C1 . . 129.55(7) ?
O8 Pr C9 1_454 . 151.87(8) ?
O5 Pr C9 2_666 . 89.70(7) ?
O4 Pr C9 1_666 . 71.88(9) ?
O1 Pr C9 2_566 . 98.77(7) ?
O9 Pr C9 . . 67.20(8) ?
O6 Pr C9 . . 24.45(7) ?
O2 Pr C9 . . 130.66(8) ?
O1 Pr C9 . . 129.78(7) ?
O5 Pr C9 . . 25.33(7) ?
C1 Pr C9 . . 136.61(8) ?
C1 O1 Pr . 2_566 148.15(17) ?
C1 O1 Pr . . 92.94(15) ?
Pr O1 Pr 2_566 . 113.18(7) ?
C1 O2 Pr . . 96.15(16) ?
O2 C1 O1 . . 120.3(2) ?
O2 C1 C2 . . 121.1(2) ?
O1 C1 C2 . . 118.6(2) ?
O2 C1 Pr . . 59.15(14) ?
O1 C1 Pr . . 61.34(13) ?
C2 C1 Pr . . 177.0(2) ?
C1 C2 C3 . . 115.0(2) ?
C1 C2 H2A . . 108.5 ?
C3 C2 H2A . . 108.5 ?
C1 C2 H2B . . 108.5 ?
C3 C2 H2B . . 108.5 ?
H2A C2 H2B . . 107.5 ?
C2 C3 C4 . . 112.0(2) ?
C2 C3 H3A . . 109.2 ?
C4 C3 H3A . . 109.2 ?
C2 C3 H3B . . 109.2 ?
C4 C3 H3B . . 109.2 ?
H3A C3 H3B . . 107.9 ?
C3 C4 C5 . . 114.3(2) ?
C3 C4 H4A . . 108.7 ?
C5 C4 H4A . . 108.7 ?
C3 C4 H4B . . 108.7 ?
C5 C4 H4B . . 108.7 ?
H4A C4 H4B . . 107.6 ?
C6 C5 C4 . . 112.7(2) ?
C6 C5 H5A . . 109.1 ?
C4 C5 H5A . . 109.1 ?
C6 C5 H5B . . 109.1 ?
C4 C5 H5B . . 109.1 ?
H5A C5 H5B . . 107.8 ?
C5 C6 C7 . . 113.2(2) ?
C5 C6 H6A . . 108.9 ?
C7 C6 H6A . . 108.9 ?
C5 C6 H6B . . 108.9 ?
C7 C6 H6B . . 108.9 ?
H6A C6 H6B . . 107.8 ?
C8 C7 C6 . . 111.4(3) ?
C8 C7 H7A . . 109.4 ?
C6 C7 H7A . . 109.4 ?
C8 C7 H7B . . 109.4 ?
C6 C7 H7B . . 109.4 ?
H7A C7 H7B . . 108.0 ?
O4 C8 O3 . . 123.4(3) ?
O4 C8 C7 . . 120.9(3) ?
O3 C8 C7 . . 115.7(3) ?
C8 O3 H3 . . 104.6 ?
C8 O4 Pr . 1_444 155.0(2) ?
C9 O5 Pr . 2_666 147.91(17) ?
C9 O5 Pr . . 91.91(15) ?
Pr O5 Pr 2_666 . 114.43(7) ?
C9 O6 Pr . . 98.11(16) ?
O6 C9 O5 . . 120.2(2) ?
O6 C9 C10 . . 119.8(2) ?
O5 C9 C10 . . 120.0(2) ?
O6 C9 Pr . . 57.45(14) ?
O5 C9 Pr . . 62.76(13) ?
C10 C9 Pr . . 177.22(19) ?
C11 C10 C9 . . 112.9(2) ?
C11 C10 H10A . . 109.0 ?
C9 C10 H10A . . 109.0 ?
C11 C10 H10B . . 109.0 ?
C9 C10 H10B . . 109.0 ?
H10A C10 H10B . . 107.8 ?
C10 C11 C12 . . 113.8(3) ?
C10 C11 H11A . . 108.8 ?
C12 C11 H11A . . 108.8 ?
C10 C11 H11B . . 108.8 ?
C12 C11 H11B . . 108.8 ?
H11A C11 H11B . . 107.7 ?
C11 C12 C13 . . 114.0(3) ?
C11 C12 H12A . . 108.7 ?
C13 C12 H12A . . 108.7 ?
C11 C12 H12B . . 108.7 ?
C13 C12 H12B . . 108.7 ?
H12A C12 H12B . . 107.6 ?
C12 C13 C14 . . 113.5(3) ?
C12 C13 H13A . . 108.9 ?
C14 C13 H13A . . 108.9 ?
C12 C13 H13B . . 108.9 ?
C14 C13 H13B . . 108.9 ?
H13A C13 H13B . . 107.7 ?
C15 C14 C13 . . 112.4(3) ?
C15 C14 H14A . . 109.1 ?
C13 C14 H14A . . 109.1 ?
C15 C14 H14B . . 109.1 ?
C13 C14 H14B . . 109.1 ?
H14A C14 H14B . . 107.9 ?
C14 C15 C16 . . 115.2(2) ?
C14 C15 H15A . . 108.5 ?
C16 C15 H15A . . 108.5 ?
C14 C15 H15B . . 108.5 ?
C16 C15 H15B . . 108.5 ?
H15A C15 H15B . . 107.5 ?
O8 C16 O7 . . 124.2(3) ?
O8 C16 C15 . . 120.7(3) ?
O7 C16 C15 . . 115.1(3) ?
C16 O8 Pr . 1_656 148.01(19) ?
Pr O9 H9A . . 137.7 ?
Pr O9 H9B . . 109.1 ?
H9A O9 H9B . . 113.1 ?

loop_
_geom_bond_atom_site_label_1
_geom_bond_atom_site_label_2
_geom_bond_site_symmetry_2
_geom_bond_distance
_geom_bond_publ_flag
Pr O1 . 2.600(2) y
Pr O1 2_566 2.466(2) y
Pr O2 . 2.555(2) y
Pr O4 1_666 2.451(2) y
Pr O5 . 2.644(2) y
Pr O5 2_666 2.440(2) y
Pr O6 . 2.530(2) y
Pr O8 1_454 2.438(2) y
Pr O9 . 2.503(2) y
Pr C1 . 2.959(3) ?
Pr C9 . 2.972(3) ?
O1 C1 . 1.286(3) ?
O1 Pr 2_566 2.4661(19) ?
O2 C1 . 1.244(3) ?
C1 C2 . 1.502(4) ?
C2 C3 . 1.520(4) ?
C2 H2A . 0.9700 ?
C2 H2B . 0.9700 ?
C3 C4 . 1.520(4) ?
C3 H3A . 0.9700 ?
C3 H3B . 0.9700 ?
C4 C5 . 1.525(4) ?
C4 H4A . 0.9700 ?
C4 H4B . 0.9700 ?
C5 C6 . 1.520(4) ?
C5 H5A . 0.9700 ?
C5 H5B . 0.9700 ?
C6 C7 . 1.524(4) ?
C6 H6A . 0.9700 ?
C6 H6B . 0.9700 ?
C7 C8 . 1.511(4) ?
C7 H7A . 0.9700 ?
C7 H7B . 0.9700 ?
C8 O4 . 1.215(4) ?
C8 O3 . 1.267(4) ?
O3 H3 . 0.8498 ?
O4 Pr 1_444 2.451(2) ?
O5 C9 . 1.272(3) ?
O5 Pr 2_666 2.4397(19) ?
O6 C9 . 1.242(3) ?
C9 C10 . 1.503(4) ?
C10 C11 . 1.502(4) ?
C10 H10A . 0.9700 ?
C10 H10B . 0.9700 ?
C11 C12 . 1.515(4) ?
C11 H11A . 0.9700 ?
C11 H11B . 0.9700 ?
C12 C13 . 1.515(4) ?
C12 H12A . 0.9700 ?
C12 H12B . 0.9700 ?
C13 C14 . 1.518(4) ?
C13 H13A . 0.9700 ?
C13 H13B . 0.9700 ?
C14 C15 . 1.511(4) ?
C14 H14A . 0.9700 ?
C14 H14B . 0.9700 ?
C15 C16 . 1.515(4) ?
C15 H15A . 0.9700 ?
C15 H15B . 0.9700 ?
C16 O8 . 1.224(4) ?
C16 O7 . 1.271(4) ?
O8 Pr 1_656 2.438(2) ?
O9 H9A . 0.8200 ?
O9 H9B . 0.8200 ?

loop_
_geom_hbond_atom_site_label_D
_geom_hbond_atom_site_label_H
_geom_hbond_atom_site_label_A
_geom_hbond_site_symmetry_A
_geom_hbond_distance_DH
_geom_hbond_distance_HA
_geom_hbond_distance_DA
_geom_hbond_angle_DHA
_geom_hbond_publ_flag
O3 H3 O7 1_343 0.85 1.67 2.441(4) 149 yes
O9 H9A O7 1_444 0.82 2.11 2.816(4) 144 yes
O9 H9B O3 1_656 0.82 2.47 2.987(4) 122 yes
